data_4115509
loop_
_publ_author_name
'K. Travis Holman'
'Stephen M. Martin'
'Daniel P. Parker'
'Michael D. Ward'

_publ_section_title
;
 The Generality of Architectural Isomerism in Designer Inclusion
 Frameworks
;
_journal_name_full 'Journal of the American Chemical Society'
_journal_page_first 4421
_journal_page_last 4431
_journal_paper_doi 10.1021/ja0030257
_journal_volume 123
_journal_year 2001
_chemical_formula_sum 'C54 H44 N6 O6 S2'
_chemical_formula_weight 937.07
_chemical_name_common 'bis(guanidinium)-4,4'-biphenyldisulfonate, perylene clathrate '
_chemical_name_systematic
; 
 ? 
;
_space_group_IT_number 61
_symmetry_cell_setting orthorhombic
_symmetry_space_group_name_Hall '-P 2ac 2ab'
_symmetry_space_group_name_H-M 'P b c a'
_atom_sites_solution_hydrogens geom
_atom_sites_solution_primary direct
_atom_sites_solution_secondary difmap
_audit_creation_method SHELXL-97
_cell_angle_alpha 90.00
_cell_angle_beta 90.00
_cell_angle_gamma 90.00
_cell_formula_units_Z 4
_cell_length_a 13.6864(7)
_cell_length_b 12.4544(7)
_cell_length_c 26.4727(14)
_cell_measurement_reflns_used 5160
_cell_measurement_temperature 173(2)
_cell_measurement_theta_max 47.1
_cell_measurement_theta_min 4.7
_cell_volume 4512.4(4)
_computing_cell_refinement 'SAINT, Bruker'
_computing_data_collection 'SMART, Bruker (or Siemens)'
_computing_data_reduction 'SAINT, Bruker'
_computing_molecular_graphics 'XSEED, L. Barbour (1999); http://www.lbarbour.com/xseed'
_computing_structure_refinement 'SHELXL-97 (Sheldrick, 1997)'
_computing_structure_solution 'SHELXS-97 (Sheldrick, 1990)'
_diffrn_ambient_temperature 173(2)
_diffrn_measured_fraction_theta_full 1.000
_diffrn_measured_fraction_theta_max 1.000
_diffrn_measurement_device_type 'SMART platform CCD, Bruker (or Siemens)'
_diffrn_measurement_method 'omega scans'
_diffrn_radiation_monochromator graphite
_diffrn_radiation_source 'fine-focus sealed tube'
_diffrn_radiation_type MoK\a
_diffrn_radiation_wavelength 0.71073
_diffrn_reflns_av_R_equivalents 0.0604
_diffrn_reflns_av_sigmaI/netI 0.0390
_diffrn_reflns_limit_h_max 16
_diffrn_reflns_limit_h_min -11
_diffrn_reflns_limit_k_max 14
_diffrn_reflns_limit_k_min -14
_diffrn_reflns_limit_l_max 31
_diffrn_reflns_limit_l_min -29
_diffrn_reflns_number 22842
_diffrn_reflns_theta_full 25.00
_diffrn_reflns_theta_max 25.00
_diffrn_reflns_theta_min 1.54
_exptl_absorpt_coefficient_mu 0.180
_exptl_absorpt_correction_T_max 0.9929
_exptl_absorpt_correction_T_min 0.9156
_exptl_absorpt_correction_type 'simulated psi-scans '
_exptl_absorpt_process_details 'SADABS, G. Sheldrick (1999)'
_exptl_crystal_colour orange
_exptl_crystal_density_diffrn 1.379
_exptl_crystal_description plate
_exptl_crystal_F_000 1960
_exptl_crystal_size_max 0.50
_exptl_crystal_size_mid 0.35
_exptl_crystal_size_min 0.04
_refine_diff_density_max 0.167
_refine_diff_density_min -0.306
_refine_diff_density_rms 0.043
_refine_ls_extinction_method none
_refine_ls_goodness_of_fit_ref 1.021
_refine_ls_hydrogen_treatment mixed
_refine_ls_matrix_type full
_refine_ls_number_parameters 307
_refine_ls_number_reflns 3975
_refine_ls_number_restraints 0
_refine_ls_restrained_S_all 1.021
_refine_ls_R_factor_all 0.0773
_refine_ls_R_factor_gt 0.0422
_refine_ls_shift/su_max 0.000
_refine_ls_shift/su_mean 0.000
_refine_ls_structure_factor_coef Fsqd
_refine_ls_weighting_details 'calc w=1/[\s^2^(Fo^2^)+(0.0649P)^2^+0.0000P] where P=(Fo^2^+2Fc^2^)/3'
_refine_ls_weighting_scheme calc
_refine_ls_wR_factor_gt 0.1054
_refine_ls_wR_factor_ref 0.1155
_reflns_number_gt 2676
_reflns_number_total 3975
_reflns_threshold_expression >2sigma(I)
_cod_data_source_file ja0030257_11.cif
_cod_data_source_block g:\travis\00164\00164
_cod_database_code 4115509

loop_
_symmetry_equiv_pos_as_xyz
'x, y, z'
'-x+1/2, -y, z+1/2'
'x+1/2, -y+1/2, -z'
'-x, y+1/2, -z+1/2'
'-x, -y, -z'
'x-1/2, y, -z-1/2'
'-x-1/2, y-1/2, z'
'x, -y-1/2, z-1/2'

loop_
_atom_site_label
_atom_site_type_symbol
_atom_site_fract_x
_atom_site_fract_y
_atom_site_fract_z
_atom_site_U_iso_or_equiv
_atom_site_adp_type
_atom_site_occupancy
_atom_site_symmetry_multiplicity
_atom_site_calc_flag
_atom_site_refinement_flags
S1 S 0.08331(4) 0.43971(4) 0.19362(2) 0.03545(18) Uani 1 1 d .
O1 O 0.17888(11) 0.48834(11) 0.20204(5) 0.0393(4) Uani 1 1 d .
N1 N 0.22711(15) 0.71032(14) 0.21637(7) 0.0438(5) Uani 1 1 d .
H1A H 0.2211 0.6415 0.2094 0.053 Uiso 1 1 calc R
H1B H 0.2822 0.7439 0.2097 0.053 Uiso 1 1 calc R
C1 C 0.05509(16) 0.46066(16) 0.12949(8) 0.0341(5) Uani 1 1 d .
O2 O 0.00618(12) 0.49115(11) 0.22282(5) 0.0417(4) Uani 1 1 d .
N2 N 0.07021(14) 0.71388(14) 0.24716(7) 0.0435(5) Uani 1 1 d .
H2A H 0.0213 0.7497 0.2606 0.052 Uiso 1 1 calc R
H2B H 0.0639 0.6450 0.2405 0.052 Uiso 1 1 calc R
C2 C -0.0362(2) 0.4379(3) 0.11124(10) 0.0731(9) Uani 1 1 d .
H2 H -0.0851 0.4115 0.1335 0.088 Uiso 1 1 calc R
O3 O 0.08562(11) 0.32410(11) 0.20169(5) 0.0375(4) Uani 1 1 d .
N3 N 0.16209(14) 0.86715(14) 0.24711(6) 0.0417(5) Uani 1 1 d .
H3A H 0.1130 0.9026 0.2606 0.050 Uiso 1 1 calc R
H3B H 0.2172 0.9006 0.2404 0.050 Uiso 1 1 calc R
C3 C -0.0575(2) 0.4529(3) 0.06101(10) 0.0759(10) Uani 1 1 d .
H3 H -0.1212 0.4362 0.0491 0.091 Uiso 1 1 calc R
C4 C 0.01139(16) 0.49169(16) 0.02723(8) 0.0354(5) Uani 1 1 d .
C5 C 0.10120(18) 0.5162(2) 0.04671(9) 0.0558(7) Uani 1 1 d .
H5 H 0.1500 0.5442 0.0249 0.067 Uiso 1 1 calc R
C6 C 0.12334(19) 0.5014(2) 0.09738(9) 0.0548(7) Uani 1 1 d .
H6 H 0.1864 0.5198 0.1097 0.066 Uiso 1 1 calc R
C7 C 0.15305(17) 0.76344(17) 0.23698(8) 0.0364(5) Uani 1 1 d .
C8 C 0.20243(19) -0.1847(2) 0.01869(9) 0.0519(7) Uani 1 1 d .
H8 H 0.2287 -0.2366 -0.0038 0.062 Uiso 1 1 calc R
C9 C 0.1984(2) -0.2081(2) 0.07028(10) 0.0605(8) Uani 1 1 d .
H9 H 0.2225 -0.2747 0.0825 0.073 Uiso 1 1 calc R
C10 C 0.1598(2) -0.1350(2) 0.10307(10) 0.0578(7) Uani 1 1 d .
H10 H 0.1557 -0.1523 0.1380 0.069 Uiso 1 1 calc R
C11 C 0.12621(17) -0.0350(2) 0.08621(9) 0.0454(6) Uani 1 1 d .
C12 C 0.09015(18) 0.0430(2) 0.12014(9) 0.0526(7) Uani 1 1 d .
H12 H 0.0862 0.0270 0.1552 0.063 Uiso 1 1 calc R
C13 C 0.06123(19) 0.1404(2) 0.10312(10) 0.0556(7) Uani 1 1 d .
H13 H 0.0379 0.1925 0.1264 0.067 Uiso 1 1 calc R
C14 C 0.06523(18) 0.1650(2) 0.05198(9) 0.0516(7) Uani 1 1 d .
H14 H 0.0443 0.2340 0.0410 0.062 Uiso 1 1 calc R
C15 C 0.09874(16) 0.09236(19) 0.01657(9) 0.0401(6) Uani 1 1 d .
C16 C 0.10246(17) 0.11698(19) -0.03799(9) 0.0422(6) Uani 1 1 d .
C17 C 0.06929(19) 0.2139(2) -0.05703(10) 0.0554(7) Uani 1 1 d .
H17 H 0.0451 0.2670 -0.0345 0.067 Uiso 1 1 calc R
C18 C 0.0710(2) 0.2349(2) -0.10932(12) 0.0658(8) Uani 1 1 d .
H18 H 0.0468 0.3015 -0.1217 0.079 Uiso 1 1 calc R
C19 C 0.1065(2) 0.1614(2) -0.14218(11) 0.0613(8) Uani 1 1 d .
H19 H 0.1079 0.1773 -0.1773 0.074 Uiso 1 1 calc R
C20 C 0.14134(18) 0.0619(2) -0.12488(9) 0.0506(7) Uani 1 1 d .
C21 C 0.1768(2) -0.0172(3) -0.15890(9) 0.0614(8) Uani 1 1 d .
H21 H 0.1789 -0.0022 -0.1941 0.074 Uiso 1 1 calc R
C22 C 0.2078(2) -0.1138(3) -0.14181(10) 0.0657(8) Uani 1 1 d .
H22 H 0.2310 -0.1661 -0.1650 0.079 Uiso 1 1 calc R
C23 C 0.20566(19) -0.1369(2) -0.09020(9) 0.0543(7) Uani 1 1 d .
H23 H 0.2277 -0.2052 -0.0789 0.065 Uiso 1 1 calc R
C24 C 0.17234(16) -0.06306(19) -0.05511(9) 0.0424(6) Uani 1 1 d .
C25 C 0.16915(17) -0.08791(19) -0.00053(8) 0.0416(6) Uani 1 1 d .
C26 C 0.13108(16) -0.00993(19) 0.03362(8) 0.0389(6) Uani 1 1 d .
C27 C 0.13911(17) 0.03819(19) -0.07237(8) 0.0422(6) Uani 1 1 d .

loop_
_atom_site_aniso_label
_atom_site_aniso_U_11
_atom_site_aniso_U_22
_atom_site_aniso_U_33
_atom_site_aniso_U_23
_atom_site_aniso_U_13
_atom_site_aniso_U_12
S1 0.0409(4) 0.0303(3) 0.0351(3) -0.0004(2) -0.0013(3) -0.0008(3)
O1 0.0406(9) 0.0351(8) 0.0422(9) 0.0006(7) -0.0058(7) -0.0054(7)
N1 0.0435(13) 0.0317(10) 0.0562(13) -0.0006(9) 0.0060(10) -0.0021(9)
C1 0.0364(13) 0.0290(12) 0.0370(12) 0.0012(10) -0.0007(10) 0.0010(10)
O2 0.0460(10) 0.0358(9) 0.0434(9) -0.0054(7) 0.0049(7) 0.0020(7)
N2 0.0436(13) 0.0320(10) 0.0548(13) -0.0034(9) 0.0085(10) -0.0012(9)
C2 0.0555(19) 0.122(3) 0.0419(16) 0.0184(16) -0.0057(14) -0.0403(19)
O3 0.0441(10) 0.0284(8) 0.0401(9) 0.0028(7) 0.0009(7) -0.0003(7)
N3 0.0434(12) 0.0333(11) 0.0485(12) -0.0043(9) 0.0056(10) -0.0021(9)
C3 0.0543(19) 0.129(3) 0.0443(16) 0.0162(17) -0.0104(14) -0.0484(19)
C4 0.0365(14) 0.0306(12) 0.0389(12) 0.0019(9) -0.0009(11) 0.0007(10)
C5 0.0348(15) 0.091(2) 0.0413(15) 0.0180(13) 0.0024(12) -0.0018(14)
C6 0.0352(15) 0.085(2) 0.0441(15) 0.0125(13) -0.0053(12) -0.0034(14)
C7 0.0419(15) 0.0344(13) 0.0328(12) 0.0024(10) -0.0007(11) 0.0003(11)
C8 0.0508(17) 0.0560(16) 0.0488(16) -0.0004(12) -0.0015(13) 0.0046(13)
C9 0.069(2) 0.0630(18) 0.0497(16) 0.0128(14) -0.0070(14) 0.0067(15)
C10 0.0621(19) 0.073(2) 0.0385(14) 0.0108(14) -0.0078(13) -0.0056(15)
C11 0.0370(14) 0.0625(17) 0.0368(14) -0.0026(12) -0.0050(11) -0.0084(13)
C12 0.0460(16) 0.077(2) 0.0352(14) -0.0089(13) -0.0028(12) -0.0111(15)
C13 0.0516(18) 0.0647(19) 0.0505(16) -0.0204(14) 0.0003(13) -0.0075(14)
C14 0.0497(17) 0.0453(15) 0.0599(17) -0.0097(13) -0.0031(13) -0.0076(12)
C15 0.0303(13) 0.0469(14) 0.0431(14) -0.0046(11) -0.0048(11) -0.0083(11)
C16 0.0329(14) 0.0463(15) 0.0474(14) 0.0039(12) -0.0072(11) -0.0118(11)
C17 0.0556(18) 0.0480(16) 0.0627(18) 0.0049(13) -0.0090(14) -0.0096(13)
C18 0.066(2) 0.0551(18) 0.076(2) 0.0216(16) -0.0204(16) -0.0114(15)
C19 0.0578(19) 0.073(2) 0.0526(17) 0.0191(16) -0.0096(14) -0.0153(16)
C20 0.0408(16) 0.0679(18) 0.0430(15) 0.0091(13) -0.0059(12) -0.0105(14)
C21 0.0538(18) 0.097(2) 0.0337(15) 0.0041(15) 0.0026(13) -0.0052(17)
C22 0.0586(19) 0.095(2) 0.0431(16) -0.0108(15) 0.0003(14) 0.0106(17)
C23 0.0507(17) 0.0701(18) 0.0419(15) -0.0025(13) -0.0025(12) 0.0104(14)
C24 0.0325(14) 0.0543(15) 0.0404(13) -0.0021(12) -0.0036(11) -0.0036(12)
C25 0.0379(14) 0.0491(15) 0.0379(13) -0.0010(11) -0.0068(11) -0.0029(12)
C26 0.0301(13) 0.0500(15) 0.0366(13) -0.0029(11) -0.0057(10) -0.0075(11)
C27 0.0330(14) 0.0536(16) 0.0402(13) 0.0042(12) -0.0021(11) -0.0116(12)

loop_
_atom_type_symbol
_atom_type_description
_atom_type_scat_dispersion_real
_atom_type_scat_dispersion_imag
_atom_type_scat_source
C C 0.0033 0.0016 'International Tables Vol C Tables 4.2.6.8 and 6.1.1.4'
H H 0.0000 0.0000 'International Tables Vol C Tables 4.2.6.8 and 6.1.1.4'
N N 0.0061 0.0033 'International Tables Vol C Tables 4.2.6.8 and 6.1.1.4'
O O 0.0106 0.0060 'International Tables Vol C Tables 4.2.6.8 and 6.1.1.4'
S S 0.1246 0.1234 'International Tables Vol C Tables 4.2.6.8 and 6.1.1.4'

loop_
_geom_angle_atom_site_label_1
_geom_angle_atom_site_label_2
_geom_angle_atom_site_label_3
_geom_angle
_geom_angle_site_symmetry_3
O2 S1 O3 111.89(9) .
O2 S1 O1 112.71(9) .
O3 S1 O1 111.64(9) .
O2 S1 C1 106.71(10) .
O3 S1 C1 107.02(9) .
O1 S1 C1 106.42(10) .
C6 C1 C2 118.9(2) .
C6 C1 S1 120.46(18) .
C2 C1 S1 120.65(18) .
C1 C2 C3 120.5(2) .
C2 C3 C4 121.8(2) .
C5 C4 C3 116.5(2) .
C5 C4 C4 121.5(3) 5_565
C3 C4 C4 122.0(3) 5_565
C4 C5 C6 122.1(2) .
C1 C6 C5 120.2(2) .
N2 C7 N3 119.7(2) .
N2 C7 N1 120.5(2) .
N3 C7 N1 119.8(2) .
C25 C8 C9 121.8(2) .
C10 C9 C8 119.9(2) .
C9 C10 C11 121.2(2) .
C10 C11 C12 121.6(2) .
C10 C11 C26 119.3(2) .
C12 C11 C26 119.1(2) .
C13 C12 C11 120.5(2) .
C12 C13 C14 120.8(2) .
C15 C14 C13 122.0(3) .
C14 C15 C26 118.3(2) .
C14 C15 C16 122.6(2) .
C26 C15 C16 119.0(2) .
C17 C16 C27 118.8(2) .
C17 C16 C15 121.7(2) .
C27 C16 C15 119.5(2) .
C16 C17 C18 120.9(3) .
C19 C18 C17 120.8(3) .
C18 C19 C20 120.6(3) .
C19 C20 C27 119.7(3) .
C19 C20 C21 121.4(2) .
C27 C20 C21 118.9(2) .
C22 C21 C20 120.8(2) .
C21 C22 C23 120.3(3) .
C24 C23 C22 121.7(3) .
C23 C24 C27 118.7(2) .
C23 C24 C25 121.8(2) .
C27 C24 C25 119.5(2) .
C8 C25 C26 118.7(2) .
C8 C25 C24 122.1(2) .
C26 C25 C24 119.2(2) .
C15 C26 C25 121.5(2) .
C15 C26 C11 119.4(2) .
C25 C26 C11 119.1(2) .
C24 C27 C20 119.6(2) .
C24 C27 C16 121.2(2) .
C20 C27 C16 119.2(2) .

loop_
_geom_bond_atom_site_label_1
_geom_bond_atom_site_label_2
_geom_bond_distance
_geom_bond_site_symmetry_2
S1 O2 1.4568(16) .
S1 O3 1.4559(15) .
S1 O1 1.4585(16) .
S1 C1 1.761(2) .
N1 C7 1.328(3) .
C1 C6 1.361(3) .
C1 C2 1.369(3) .
N2 C7 1.319(3) .
C2 C3 1.374(3) .
N3 C7 1.325(3) .
C3 C4 1.387(3) .
C4 C5 1.368(3) .
C4 C4 1.489(4) 5_565
C5 C6 1.387(3) .
C8 C25 1.385(3) .
C8 C9 1.397(3) .
C9 C10 1.364(4) .
C10 C11 1.401(4) .
C11 C12 1.412(3) .
C11 C26 1.429(3) .
C12 C13 1.353(4) .
C13 C14 1.389(3) .
C14 C15 1.382(3) .
C15 C26 1.422(3) .
C15 C16 1.477(3) .
C16 C17 1.385(3) .
C16 C27 1.429(3) .
C17 C18 1.409(4) .
C18 C19 1.353(4) .
C19 C20 1.405(4) .
C20 C27 1.421(3) .
C20 C21 1.421(4) .
C21 C22 1.353(4) .
C22 C23 1.396(3) .
C23 C24 1.385(3) .
C24 C27 1.416(3) .
C24 C25 1.478(3) .
C25 C26 1.425(3) .
